data_7031711
loop_
_publ_author_name
'Carrasco, Carlos J.'
'Montilla, Francisco'
'Alvarez, Eleuterio'
'Mealli, Carlo'
'Manca, Gabriele'
'Galindo, Agust\'in'

_publ_section_title
;
 Experimental and theoretical insights into the
 oxodiperoxomolybdenum-catalysed sulphide oxidation using hydrogen
 peroxide in ionic liquids.
;
_journal_issue 36
_journal_name_full 'Dalton transactions (Cambridge, England : 2003)'
_journal_page_first 13711
_journal_page_last 13730
_journal_paper_doi 10.1039/c4dt01733a
_journal_volume 43
_journal_year 2014
_chemical_formula_moiety 'C6 H8 Mo8 N4 O28, 4(C3 H5 N2), 3(H2 O)'
_chemical_formula_sum 'C18 H34 Mo8 N12 O31'
_chemical_formula_weight 1682.09
_chemical_name_systematic
;
  ?
;
_space_group_IT_number 2
_symmetry_cell_setting triclinic
_symmetry_space_group_name_Hall '-P 1'
_symmetry_space_group_name_H-M 'P -1'
_atom_sites_solution_hydrogens geom
_atom_sites_solution_primary direct
_atom_sites_solution_secondary difmap
_audit_creation_method SHELXL-97
_cell_angle_alpha 93.182(2)
_cell_angle_beta 117.554(2)
_cell_angle_gamma 101.937(2)
_cell_formula_units_Z 1
_cell_length_a 10.6258(7)
_cell_length_b 10.6937(8)
_cell_length_c 11.2851(8)
_cell_measurement_reflns_used 7363
_cell_measurement_temperature 173(2)
_cell_measurement_theta_max 30.36
_cell_measurement_theta_min 2.60
_cell_volume 1095.26(14)
_computing_cell_refinement 'Bruker (2006). APEX 2. Version 2.1.'
_computing_data_collection 'Bruker (2006). APEX 2. Version 2.1.'
_computing_data_reduction 'Bruker (2006). APEX 2. Version 2.1.'
_computing_molecular_graphics 'XP, SHELXTL v. 6.14 (Bruker, 2003)'
_computing_publication_material 'XCIF, SHELXTL v. 6.14 (Bruker, 2003)'
_computing_structure_refinement 'XL, SHELXTL v. 6.14 (Bruker, 2003)'
_computing_structure_solution 'Bruker (2006). APEX 2. Version 2.1.'
_diffrn_ambient_temperature 173(2)
_diffrn_detector_area_resol_mean 8.26
_diffrn_measured_fraction_theta_full 0.988
_diffrn_measured_fraction_theta_max 0.988
_diffrn_measurement_device_type
;
  Bruker-Nonius X8kappa APEX II CCD area detector'
;
_diffrn_measurement_method 'phi and omega scans with narrow frames'
_diffrn_radiation_monochromator graphite
_diffrn_radiation_source 'fine-focus sealed tube'
_diffrn_radiation_type MoK\a
_diffrn_radiation_wavelength 0.71073
_diffrn_reflns_av_R_equivalents 0.0266
_diffrn_reflns_av_sigmaI/netI 0.0208
_diffrn_reflns_limit_h_max 15
_diffrn_reflns_limit_h_min -15
_diffrn_reflns_limit_k_max 15
_diffrn_reflns_limit_k_min -14
_diffrn_reflns_limit_l_max 15
_diffrn_reflns_limit_l_min -16
_diffrn_reflns_number 39873
_diffrn_reflns_theta_full 30.60
_diffrn_reflns_theta_max 30.60
_diffrn_reflns_theta_min 2.24
_diffrn_standards_decay_% 0
_exptl_absorpt_coefficient_mu 2.326
_exptl_absorpt_correction_T_max 0.6733
_exptl_absorpt_correction_T_min 0.6334
_exptl_absorpt_correction_type multi-scan
_exptl_absorpt_process_details
;
  SADABS, Bruker (2006). APEX 2. Version 2.1. Bruker Analytical
  X-ray Solutions, Madison, Wisconsin, USA.
;
_exptl_crystal_colour yellow
_exptl_crystal_density_diffrn 2.550
_exptl_crystal_density_method 'not measured'
_exptl_crystal_description prism
_exptl_crystal_F_000 810
_exptl_crystal_size_max 0.20
_exptl_crystal_size_mid 0.19
_exptl_crystal_size_min 0.17
_refine_diff_density_max 1.391
_refine_diff_density_min -1.459
_refine_diff_density_rms 0.156
_refine_ls_extinction_method none
_refine_ls_goodness_of_fit_ref 1.038
_refine_ls_hydrogen_treatment mixed
_refine_ls_matrix_type full
_refine_ls_number_parameters 339
_refine_ls_number_reflns 6695
_refine_ls_number_restraints 127
_refine_ls_restrained_S_all 1.054
_refine_ls_R_factor_all 0.0402
_refine_ls_R_factor_gt 0.0330
_refine_ls_shift/su_max 0.001
_refine_ls_shift/su_mean 0.000
_refine_ls_structure_factor_coef Fsqd
_refine_ls_weighting_details 'calc w=1/[\s^2^(Fo^2^)+(0.0490P)^2^+3.7461P] where P=(Fo^2^+2Fc^2^)/3'
_refine_ls_weighting_scheme calc
_refine_ls_wR_factor_gt 0.0883
_refine_ls_wR_factor_ref 0.0914
_reflns_number_gt 5639
_reflns_number_total 6695
_reflns_threshold_expression >2sigma(I)
_cod_data_source_file c4dt01733a2.cif
_cod_data_source_block 4
_cod_depositor_comments
;
The following automatic conversions were performed:

'_symmetry_cell_setting' value 'Triclinic' changed to 'triclinic'
according to
/usr/data/users/saulius/crontab/automatic-downloads/rss-feeds/RSC/lib/dictionaries/cif_core.dic
dictionary named 'cif_core.dic' version 2.4.2 from 2011-04-26.

Automatic conversion script
Id: cif_fix_values 2281 2013-09-26 08:29:07Z andrius 

 Adding full bibliography for 7031708--7031711.cif.
;
_cod_original_cell_volume 1095.26(13)
_cod_database_code 7031711

loop_
_symmetry_equiv_pos_as_xyz
'x, y, z'
'-x, -y, -z'

loop_
_atom_site_label
_atom_site_type_symbol
_atom_site_fract_x
_atom_site_fract_y
_atom_site_fract_z
_atom_site_U_iso_or_equiv
_atom_site_adp_type
_atom_site_occupancy
_atom_site_symmetry_multiplicity
_atom_site_calc_flag
_atom_site_refinement_flags
Mo1 Mo 0.12977(3) 0.22952(3) 0.32977(3) 0.01949(7) Uani 1 1 d U
Mo2 Mo 0.34362(3) 0.52440(3) 0.50062(3) 0.01493(7) Uani 1 1 d U
Mo3 Mo 0.34690(3) 0.49328(3) 0.21554(3) 0.01814(7) Uani 1 1 d U
Mo4 Mo 0.60153(3) 0.76344(3) 0.37342(3) 0.01850(7) Uani 1 1 d U
O1 O 0.0611(5) 0.1570(4) 0.1645(4) 0.0566(10) Uani 1 1 d U
O2 O 0.0159(3) 0.1420(3) 0.3814(3) 0.0310(6) Uani 1 1 d U
O3 O 0.2493(3) 0.3636(2) 0.5253(3) 0.0206(5) Uani 1 1 d U
O4 O 0.2641(3) 0.3978(2) 0.3158(3) 0.0192(5) Uani 1 1 d U
O5 O 0.2129(3) 0.6067(3) 0.4480(3) 0.0219(5) Uani 1 1 d U
O6 O 0.4657(3) 0.5992(2) 0.6703(3) 0.0193(5) Uani 1 1 d U
O7 O 0.4661(3) 0.5958(2) 0.4204(2) 0.0166(4) Uani 1 1 d U
O8 O 0.5129(3) 0.6253(3) 0.2240(3) 0.0209(5) Uani 1 1 d U
O9 O 0.3338(5) 0.4110(4) 0.0573(4) 0.0556(11) Uani 1 1 d U
O10 O 0.2514(6) 0.3322(5) 0.0909(4) 0.0636(12) Uani 1 1 d U
O11 O 0.2224(3) 0.5815(3) 0.1497(3) 0.0262(6) Uani 1 1 d U
O12 O 0.4605(3) 0.8394(3) 0.3280(3) 0.0250(5) Uani 1 1 d U
O13 O 0.7259(3) 0.8589(3) 0.3369(3) 0.0281(6) Uani 1 1 d U
O14 O 0.6948(3) 0.8268(2) 0.5676(3) 0.0217(5) Uani 1 1 d U
N1 N -0.0159(3) 0.3590(3) 0.2734(3) 0.0203(6) Uani 1 1 d U
N2 N -0.1387(4) 0.4927(4) 0.1650(4) 0.0278(7) Uani 1 1 d DU
H2N H -0.176(5) 0.538(4) 0.099(4) 0.033 Uiso 1 1 d D
C1 C -0.0521(4) 0.4186(4) 0.1665(4) 0.0239(7) Uani 1 1 d U
H1 H -0.0207 0.4095 0.1010 0.029 Uiso 1 1 calc R
C2 C -0.1609(5) 0.4805(4) 0.2747(4) 0.0291(8) Uani 1 1 d U
H2 H -0.2183 0.5222 0.2991 0.035 Uiso 1 1 calc R
C3 C -0.0844(4) 0.3968(4) 0.3414(4) 0.0250(7) Uani 1 1 d U
H3 H -0.0790 0.3690 0.4217 0.030 Uiso 1 1 calc R
O15 O 0.2012(9) 0.0321(8) 0.0347(9) 0.0493(19) Uani 0.50 1 d PD
H3OW H 0.232(11) 0.118(3) 0.059(12) 0.059 Uiso 0.50 1 d PD
H4OW H 0.106(4) 0.017(10) -0.026(10) 0.059 Uiso 0.50 1 d PD
O16 O 0.5123(4) 0.1070(3) 0.3747(4) 0.0387(8) Uani 1 1 d D
H1OW H 0.474(7) 0.021(2) 0.350(6) 0.053(18) Uiso 1 1 d D
H2OW H 0.444(4) 0.138(5) 0.383(5) 0.030(13) Uiso 1 1 d D
N3 N 0.5749(5) 0.1660(4) 0.1707(4) 0.0395(9) Uani 1 1 d DU
H3N H 0.548(6) 0.156(6) 0.234(5) 0.047 Uiso 1 1 d D
N4 N 0.6084(8) 0.2059(7) 0.0025(5) 0.087(2) Uani 1 1 d U
H4N H 0.6103 0.2387 -0.0666 0.105 Uiso 1 1 calc R
C4 C 0.5446(7) 0.2403(5) 0.0750(6) 0.0552(15) Uani 1 1 d U
H4 H 0.4903 0.3034 0.0606 0.066 Uiso 1 1 calc R
C5 C 0.6712(6) 0.1060(7) 0.0620(7) 0.0595(17) Uani 1 1 d U
H5 H 0.7198 0.0583 0.0313 0.071 Uiso 1 1 calc R
C6 C 0.6527(7) 0.0917(6) 0.1574(7) 0.0615(17) Uani 1 1 d U
H6 H 0.6902 0.0332 0.2168 0.074 Uiso 1 1 calc R
N5 N 0.8217(7) 0.1606(5) 0.6856(10) 0.080(2) Uani 1 1 d U
H5N H 0.7351 0.1605 0.6771 0.096 Uiso 1 1 calc R
N6 N 0.9882(7) 0.1486(4) 0.6419(7) 0.0588(14) Uani 1 1 d DU
H6N H 1.033(7) 0.142(7) 0.593(6) 0.071 Uiso 1 1 d D
C7 C 0.8475(10) 0.1380(6) 0.5869(7) 0.076(2) Uani 1 1 d U
H7 H 0.7779 0.1177 0.4928 0.091 Uiso 1 1 calc R
C8 C 1.0467(8) 0.1753(6) 0.7702(8) 0.0658(17) Uani 1 1 d U
H8 H 1.1481 0.1869 0.8323 0.079 Uiso 1 1 calc R
C9 C 0.9476(12) 0.1842(7) 0.8035(8) 0.075(2) Uani 1 1 d U
H9 H 0.9608 0.2034 0.8923 0.090 Uiso 1 1 calc R

loop_
_atom_site_aniso_label
_atom_site_aniso_U_11
_atom_site_aniso_U_22
_atom_site_aniso_U_33
_atom_site_aniso_U_23
_atom_site_aniso_U_13
_atom_site_aniso_U_12
Mo1 0.01796(14) 0.01469(14) 0.02161(15) 0.00164(11) 0.00685(11) 0.00306(10)
Mo2 0.01610(13) 0.01258(12) 0.01675(13) 0.00337(9) 0.00791(10) 0.00497(10)
Mo3 0.01962(14) 0.01781(14) 0.01610(14) 0.00313(10) 0.00753(11) 0.00592(11)
Mo4 0.01898(14) 0.01553(13) 0.02303(15) 0.00886(11) 0.01055(12) 0.00627(10)
O1 0.0591(13) 0.0571(13) 0.0531(13) 0.0027(9) 0.0317(10) 0.0050(9)
O2 0.0247(14) 0.0222(13) 0.0420(17) 0.0119(12) 0.0128(13) 0.0048(11)
O3 0.0206(12) 0.0172(11) 0.0282(13) 0.0091(10) 0.0139(10) 0.0069(9)
O4 0.0170(11) 0.0163(11) 0.0204(12) 0.0017(9) 0.0060(9) 0.0045(9)
O5 0.0210(12) 0.0194(12) 0.0271(13) 0.0069(10) 0.0113(10) 0.0086(10)
O6 0.0240(12) 0.0177(11) 0.0182(11) 0.0038(9) 0.0106(10) 0.0082(9)
O7 0.0180(11) 0.0158(11) 0.0168(11) 0.0048(8) 0.0088(9) 0.0047(8)
O8 0.0252(12) 0.0220(12) 0.0208(12) 0.0078(10) 0.0138(10) 0.0092(10)
O9 0.077(3) 0.050(2) 0.0285(17) 0.0008(15) 0.0080(18) 0.040(2)
O10 0.072(3) 0.061(3) 0.041(2) -0.0100(19) 0.014(2) 0.022(2)
O11 0.0256(13) 0.0301(14) 0.0232(13) 0.0088(11) 0.0097(11) 0.0123(11)
O12 0.0252(13) 0.0206(12) 0.0306(14) 0.0079(11) 0.0122(11) 0.0111(10)
O13 0.0265(13) 0.0259(14) 0.0360(16) 0.0141(12) 0.0175(12) 0.0068(11)
O14 0.0236(12) 0.0168(11) 0.0241(12) 0.0038(10) 0.0102(10) 0.0074(10)
N1 0.0159(13) 0.0222(14) 0.0198(14) 0.0042(11) 0.0063(11) 0.0052(11)
N2 0.0263(16) 0.0332(18) 0.0253(16) 0.0111(14) 0.0109(13) 0.0132(14)
C1 0.0225(17) 0.0285(18) 0.0213(17) 0.0067(14) 0.0101(14) 0.0088(14)
C2 0.0286(19) 0.034(2) 0.031(2) 0.0075(16) 0.0163(17) 0.0148(16)
C3 0.0258(17) 0.0271(18) 0.0249(18) 0.0060(14) 0.0143(15) 0.0068(14)
O15 0.041(4) 0.046(4) 0.069(5) 0.000(4) 0.030(4) 0.021(3)
O16 0.046(2) 0.0225(15) 0.059(2) 0.0045(14) 0.0348(18) 0.0098(14)
N3 0.034(2) 0.046(2) 0.033(2) 0.0024(17) 0.0159(17) 0.0011(17)
N4 0.104(5) 0.082(4) 0.032(2) -0.010(2) 0.032(3) -0.053(3)
C4 0.063(4) 0.027(2) 0.047(3) -0.001(2) 0.003(3) 0.017(2)
C5 0.033(3) 0.068(4) 0.054(3) -0.028(3) 0.009(2) 0.008(3)
C6 0.046(3) 0.039(3) 0.059(3) -0.011(2) -0.008(3) 0.015(2)
N5 0.056(3) 0.039(3) 0.187(7) 0.058(4) 0.082(4) 0.028(2)
N6 0.087(4) 0.028(2) 0.097(4) 0.006(2) 0.073(3) 0.013(2)
C7 0.090(5) 0.026(3) 0.048(3) 0.015(2) -0.008(3) -0.011(3)
C8 0.049(3) 0.043(3) 0.080(4) 0.012(3) 0.011(3) 0.009(3)
C9 0.139(7) 0.044(3) 0.066(4) 0.014(3) 0.067(4) 0.030(4)

loop_
_atom_type_symbol
_atom_type_description
_atom_type_scat_dispersion_real
_atom_type_scat_dispersion_imag
_atom_type_scat_source
C C 0.0033 0.0016 'International Tables Vol C Tables 4.2.6.8 and 6.1.1.4'
H H 0.0000 0.0000 'International Tables Vol C Tables 4.2.6.8 and 6.1.1.4'
N N 0.0061 0.0033 'International Tables Vol C Tables 4.2.6.8 and 6.1.1.4'
O O 0.0106 0.0060 'International Tables Vol C Tables 4.2.6.8 and 6.1.1.4'
Mo Mo -1.6832 0.6857 'International Tables Vol C Tables 4.2.6.8 and 6.1.1.4'

loop_
_geom_angle_atom_site_label_1
_geom_angle_atom_site_label_2
_geom_angle_atom_site_label_3
_geom_angle
_geom_angle_site_symmetry_1
_geom_angle_site_symmetry_3
O2 Mo1 O1 104.41(18) . .
O2 Mo1 O14 100.14(13) . 2_666
O1 Mo1 O14 105.00(18) . 2_666
O2 Mo1 O4 156.43(13) . .
O1 Mo1 O4 94.48(16) . .
O14 Mo1 O4 88.19(10) 2_666 .
O2 Mo1 N1 86.36(13) . .
O1 Mo1 N1 93.52(18) . .
O14 Mo1 N1 157.97(11) 2_666 .
O4 Mo1 N1 78.41(11) . .
O2 Mo1 O3 90.42(13) . .
O1 Mo1 O3 164.69(16) . .
O14 Mo1 O3 75.49(10) 2_666 .
O4 Mo1 O3 70.21(10) . .
N1 Mo1 O3 83.50(10) . .
O5 Mo2 O6 104.04(12) . .
O5 Mo2 O3 103.74(12) . .
O6 Mo2 O3 100.74(12) . .
O5 Mo2 O7 103.43(11) . .
O6 Mo2 O7 98.41(11) . .
O3 Mo2 O7 141.60(11) . .
O5 Mo2 O4 98.53(11) . .
O6 Mo2 O4 157.29(11) . .
O3 Mo2 O4 76.01(11) . .
O7 Mo2 O4 73.55(10) . .
O5 Mo2 O7 179.37(11) . 2_666
O6 Mo2 O7 75.53(10) . 2_666
O3 Mo2 O7 75.92(9) . 2_666
O7 Mo2 O7 77.12(10) . 2_666
O4 Mo2 O7 81.93(9) . 2_666
O11 Mo3 O9 101.17(15) . .
O11 Mo3 O10 102.79(17) . .
O9 Mo3 O10 39.7(2) . .
O11 Mo3 O4 98.01(12) . .
O9 Mo3 O4 121.17(17) . .
O10 Mo3 O4 81.97(18) . .
O11 Mo3 O8 95.36(13) . .
O9 Mo3 O8 85.18(18) . .
O10 Mo3 O8 124.03(18) . .
O4 Mo3 O8 147.01(11) . .
O11 Mo3 O7 98.42(12) . .
O9 Mo3 O7 153.21(16) . .
O10 Mo3 O7 149.41(17) . .
O4 Mo3 O7 73.40(10) . .
O8 Mo3 O7 74.90(10) . .
O11 Mo3 O6 171.41(12) . 2_666
O9 Mo3 O6 85.71(13) . 2_666
O10 Mo3 O6 85.79(16) . 2_666
O4 Mo3 O6 82.54(10) . 2_666
O8 Mo3 O6 79.98(10) . 2_666
O7 Mo3 O6 73.47(9) . 2_666
O13 Mo4 O12 104.97(13) . .
O13 Mo4 O8 99.59(13) . .
O12 Mo4 O8 100.22(12) . .
O13 Mo4 O14 99.57(13) . .
O12 Mo4 O14 95.75(12) . .
O8 Mo4 O14 150.88(11) . .
O13 Mo4 O3 93.27(12) . 2_666
O12 Mo4 O3 160.49(12) . 2_666
O8 Mo4 O3 83.15(11) . 2_666
O14 Mo4 O3 74.05(10) . 2_666
O13 Mo4 O7 165.14(12) . .
O12 Mo4 O7 89.06(11) . .
O8 Mo4 O7 72.60(10) . .
O14 Mo4 O7 83.56(10) . .
O3 Mo4 O7 73.51(9) 2_666 .
Mo2 O3 Mo1 108.45(12) . .
Mo2 O3 Mo4 114.89(12) . 2_666
Mo1 O3 Mo4 93.02(10) . 2_666
Mo3 O4 Mo1 150.46(14) . .
Mo3 O4 Mo2 105.50(11) . .
Mo1 O4 Mo2 104.02(11) . .
Mo2 O6 Mo3 115.20(12) . 2_666
Mo2 O7 Mo3 103.86(11) . .
Mo2 O7 Mo4 153.46(13) . .
Mo3 O7 Mo4 93.95(9) . .
Mo2 O7 Mo2 102.88(10) . 2_666
Mo3 O7 Mo2 95.63(9) . 2_666
Mo4 O7 Mo2 94.63(9) . 2_666
Mo4 O8 Mo3 114.20(12) . .
O10 O9 Mo3 71.6(3) . .
O9 O10 Mo3 68.7(3) . .
Mo1 O14 Mo4 112.67(13) 2_666 .
C1 N1 C3 106.8(3) . .
C1 N1 Mo1 125.7(3) . .
C3 N1 Mo1 127.5(3) . .
C1 N2 C2 108.4(3) . .
C1 N2 H2N 122(3) . .
C2 N2 H2N 129(3) . .
N2 C1 N1 109.9(3) . .
N2 C1 H1 125.0 . .
N1 C1 H1 125.0 . .
C3 C2 N2 106.2(3) . .
C3 C2 H2 126.9 . .
N2 C2 H2 126.9 . .
C2 C3 N1 108.6(3) . .
C2 C3 H3 125.7 . .
N1 C3 H3 125.7 . .
H3OW O15 H4OW 105(3) . .
H1OW O16 H2OW 105(5) . .
C6 N3 C4 109.2(6) . .
C6 N3 H3N 118(4) . .
C4 N3 H3N 133(4) . .
C4 N4 C5 105.2(5) . .
C4 N4 H4N 127.4 . .
C5 N4 H4N 127.4 . .
N3 C4 N4 105.0(5) . .
N3 C4 H4 127.5 . .
N4 C4 H4 127.5 . .
C6 C5 N4 108.4(6) . .
C6 C5 H5 125.8 . .
N4 C5 H5 125.8 . .
C5 C6 N3 112.1(6) . .
C5 C6 H6 123.9 . .
N3 C6 H6 123.9 . .
C7 N5 C9 109.3(6) . .
C7 N5 H5N 125.3 . .
C9 N5 H5N 125.3 . .
C8 N6 C7 109.8(6) . .
C8 N6 H6N 127(5) . .
C7 N6 H6N 123(5) . .
N5 C7 N6 106.1(6) . .
N5 C7 H7 126.9 . .
N6 C7 H7 126.9 . .
N6 C8 C9 109.6(7) . .
N6 C8 H8 125.2 . .
C9 C8 H8 125.2 . .
C8 C9 N5 105.2(7) . .
C8 C9 H9 127.4 . .
N5 C9 H9 127.4 . .

loop_
_geom_bond_atom_site_label_1
_geom_bond_atom_site_label_2
_geom_bond_distance
_geom_bond_site_symmetry_2
Mo1 O2 1.709(3) .
Mo1 O1 1.720(4) .
Mo1 O14 1.930(3) 2_666
Mo1 O4 2.116(3) .
Mo1 N1 2.189(3) .
Mo1 O3 2.200(3) .
Mo2 O5 1.690(3) .
Mo2 O6 1.759(3) .
Mo2 O3 1.907(3) .
Mo2 O7 1.963(2) .
Mo2 O4 2.117(3) .
Mo2 O7 2.464(2) 2_666
Mo3 O11 1.696(3) .
Mo3 O9 1.879(4) .
Mo3 O10 1.914(4) .
Mo3 O4 1.942(3) .
Mo3 O8 1.978(3) .
Mo3 O7 2.141(2) .
Mo3 O6 2.277(3) 2_666
Mo4 O13 1.718(3) .
Mo4 O12 1.734(3) .
Mo4 O8 1.895(3) .
Mo4 O14 1.947(3) .
Mo4 O3 2.248(3) 2_666
Mo4 O7 2.304(2) .
O3 Mo4 2.248(2) 2_666
O6 Mo3 2.277(3) 2_666
O7 Mo2 2.464(2) 2_666
O9 O10 1.288(7) .
O14 Mo1 1.930(3) 2_666
N1 C1 1.329(5) .
N1 C3 1.372(5) .
N2 C1 1.328(5) .
N2 C2 1.372(5) .
N2 H2N 0.888(19) .
C1 H1 0.9500 .
C2 C3 1.355(6) .
C2 H2 0.9500 .
C3 H3 0.9500 .
O15 H3OW 0.89(2) .
O15 H4OW 0.89(2) .
O16 H1OW 0.90(2) .
O16 H2OW 0.897(19) .
N3 C6 1.308(8) .
N3 C4 1.334(7) .
N3 H3N 0.89(2) .
N4 C4 1.359(10) .
N4 C5 1.413(10) .
N4 H4N 0.8800 .
C4 H4 0.9500 .
C5 C6 1.192(10) .
C5 H5 0.9500 .
C6 H6 0.9500 .
N5 C7 1.285(11) .
N5 C9 1.341(11) .
N5 H5N 0.8800 .
N6 C8 1.270(9) .
N6 C7 1.303(10) .
N6 H6N 0.89(2) .
C7 H7 0.9500 .
C8 C9 1.290(11) .
C8 H8 0.9500 .
C9 H9 0.9500 .

loop_
_geom_hbond_atom_site_label_D
_geom_hbond_atom_site_label_H
_geom_hbond_atom_site_label_A
_geom_hbond_distance_DH
_geom_hbond_distance_HA
_geom_hbond_distance_DA
_geom_hbond_angle_DHA
_geom_hbond_site_symmetry_A
N4 H4N O8 0.88 2.43 3.144(8) 138.5 2_665
N6 H6N O2 0.89(2) 2.31(4) 3.087(6) 145(6) 1_655
N6 H6N O13 0.89(2) 2.30(6) 2.954(6) 130(6) 2_766
N3 H3N O16 0.89(2) 1.87(2) 2.747(6) 168(6) .
O16 H2OW O14 0.897(19) 1.90(2) 2.773(4) 165(5) 2_666
O16 H1OW O12 0.90(2) 1.91(3) 2.771(4) 161(6) 1_545
O15 H4OW O1 0.89(2) 2.19(8) 2.876(9) 134(9) 2
O15 H3OW O10 0.89(2) 2.25(4) 3.121(9) 166(9) .
O15 H3OW O1 0.89(2) 2.68(13) 2.961(8) 100(9) .
N2 H2N O10 0.888(19) 2.52(2) 3.407(6) 173(5) 2_565
N2 H2N O9 0.888(19) 1.99(3) 2.830(5) 156(5) 2_565

loop_
_geom_torsion_atom_site_label_1
_geom_torsion_atom_site_label_2
_geom_torsion_atom_site_label_3
_geom_torsion_atom_site_label_4
_geom_torsion
_geom_torsion_site_symmetry_1
_geom_torsion_site_symmetry_4
O5 Mo2 O3 Mo1 86.57(14) . .
O6 Mo2 O3 Mo1 -165.94(11) . .
O7 Mo2 O3 Mo1 -47.3(2) . .
O4 Mo2 O3 Mo1 -8.96(10) . .
O7 Mo2 O3 Mo1 -93.98(11) 2_666 .
O5 Mo2 O3 Mo4 -170.95(13) . 2_666
O6 Mo2 O3 Mo4 -63.46(15) . 2_666
O7 Mo2 O3 Mo4 55.2(2) . 2_666
O4 Mo2 O3 Mo4 93.52(13) . 2_666
O7 Mo2 O3 Mo4 8.49(11) 2_666 2_666
O2 Mo1 O3 Mo2 -157.03(14) . .
O1 Mo1 O3 Mo2 8.7(7) . .
O14 Mo1 O3 Mo2 102.60(14) 2_666 .
O4 Mo1 O3 Mo2 9.24(10) . .
N1 Mo1 O3 Mo2 -70.74(13) . .
O2 Mo1 O3 Mo4 85.45(12) . 2_666
O1 Mo1 O3 Mo4 -108.8(6) . 2_666
O14 Mo1 O3 Mo4 -14.92(10) 2_666 2_666
O4 Mo1 O3 Mo4 -108.27(11) . 2_666
N1 Mo1 O3 Mo4 171.74(11) . 2_666
O11 Mo3 O4 Mo1 95.9(3) . .
O9 Mo3 O4 Mo1 -12.4(3) . .
O10 Mo3 O4 Mo1 -6.0(3) . .
O8 Mo3 O4 Mo1 -151.1(2) . .
O7 Mo3 O4 Mo1 -167.6(3) . .
O6 Mo3 O4 Mo1 -92.7(3) 2_666 .
O11 Mo3 O4 Mo2 -82.22(13) . .
O9 Mo3 O4 Mo2 169.50(15) . .
O10 Mo3 O4 Mo2 175.90(17) . .
O8 Mo3 O4 Mo2 30.7(2) . .
O7 Mo3 O4 Mo2 14.23(10) . .
O6 Mo3 O4 Mo2 89.13(11) 2_666 .
O2 Mo1 O4 Mo3 -149.9(3) . .
O1 Mo1 O4 Mo3 -6.4(3) . .
O14 Mo1 O4 Mo3 98.5(3) 2_666 .
N1 Mo1 O4 Mo3 -99.1(3) . .
O3 Mo1 O4 Mo3 173.7(3) . .
O2 Mo1 O4 Mo2 28.3(3) . .
O1 Mo1 O4 Mo2 171.73(18) . .
O14 Mo1 O4 Mo2 -83.36(12) 2_666 .
N1 Mo1 O4 Mo2 79.05(12) . .
O3 Mo1 O4 Mo2 -8.13(9) . .
O5 Mo2 O4 Mo3 86.03(13) . .
O6 Mo2 O4 Mo3 -87.5(3) . .
O3 Mo2 O4 Mo3 -171.84(14) . .
O7 Mo2 O4 Mo3 -15.54(10) . .
O7 Mo2 O4 Mo3 -94.42(11) 2_666 .
O5 Mo2 O4 Mo1 -93.02(12) . .
O6 Mo2 O4 Mo1 93.5(3) . .
O3 Mo2 O4 Mo1 9.11(10) . .
O7 Mo2 O4 Mo1 165.41(13) . .
O7 Mo2 O4 Mo1 86.53(10) 2_666 .
O5 Mo2 O6 Mo3 176.14(13) . 2_666
O3 Mo2 O6 Mo3 68.88(14) . 2_666
O7 Mo2 O6 Mo3 -77.66(13) . 2_666
O4 Mo2 O6 Mo3 -10.5(4) . 2_666
O7 Mo2 O6 Mo3 -3.38(10) 2_666 2_666
O5 Mo2 O7 Mo3 -81.12(13) . .
O6 Mo2 O7 Mo3 172.18(11) . .
O3 Mo2 O7 Mo3 52.9(2) . .
O4 Mo2 O7 Mo3 13.95(9) . .
O7 Mo2 O7 Mo3 99.21(12) 2_666 .
O5 Mo2 O7 Mo4 49.6(3) . .
O6 Mo2 O7 Mo4 -57.1(3) . .
O3 Mo2 O7 Mo4 -176.4(2) . .
O4 Mo2 O7 Mo4 144.7(3) . .
O7 Mo2 O7 Mo4 -130.0(3) 2_666 .
O5 Mo2 O7 Mo2 179.67(11) . 2_666
O6 Mo2 O7 Mo2 72.97(11) . 2_666
O3 Mo2 O7 Mo2 -46.4(2) . 2_666
O4 Mo2 O7 Mo2 -85.25(10) . 2_666
O7 Mo2 O7 Mo2 0.0 2_666 2_666
O11 Mo3 O7 Mo2 80.65(14) . .
O9 Mo3 O7 Mo2 -142.7(3) . .
O10 Mo3 O7 Mo2 -53.0(4) . .
O4 Mo3 O7 Mo2 -15.25(10) . .
O8 Mo3 O7 Mo2 173.97(13) . .
O6 Mo3 O7 Mo2 -102.23(12) 2_666 .
O11 Mo3 O7 Mo4 -79.51(12) . .
O9 Mo3 O7 Mo4 57.1(3) . .
O10 Mo3 O7 Mo4 146.9(3) . .
O4 Mo3 O7 Mo4 -175.42(11) . .
O8 Mo3 O7 Mo4 13.81(9) . .
O6 Mo3 O7 Mo4 97.61(10) 2_666 .
O11 Mo3 O7 Mo2 -174.57(11) . 2_666
O9 Mo3 O7 Mo2 -37.9(3) . 2_666
O10 Mo3 O7 Mo2 51.8(3) . 2_666
O4 Mo3 O7 Mo2 89.52(10) . 2_666
O8 Mo3 O7 Mo2 -81.25(10) . 2_666
O6 Mo3 O7 Mo2 2.55(8) 2_666 2_666
O13 Mo4 O7 Mo2 152.9(4) . .
O12 Mo4 O7 Mo2 -46.1(3) . .
O8 Mo4 O7 Mo2 -147.1(3) . .
O14 Mo4 O7 Mo2 49.8(3) . .
O3 Mo4 O7 Mo2 125.0(3) 2_666 .
O13 Mo4 O7 Mo3 -74.6(5) . .
O12 Mo4 O7 Mo3 86.42(12) . .
O8 Mo4 O7 Mo3 -14.59(10) . .
O14 Mo4 O7 Mo3 -177.68(11) . .
O3 Mo4 O7 Mo3 -102.44(10) 2_666 .
O13 Mo4 O7 Mo2 21.4(5) . 2_666
O12 Mo4 O7 Mo2 -177.59(11) . 2_666
O8 Mo4 O7 Mo2 81.39(10) . 2_666
O14 Mo4 O7 Mo2 -81.69(10) . 2_666
O3 Mo4 O7 Mo2 -6.46(8) 2_666 2_666
O13 Mo4 O8 Mo3 -175.65(14) . .
O12 Mo4 O8 Mo3 -68.40(16) . .
O14 Mo4 O8 Mo3 53.8(3) . .
O3 Mo4 O8 Mo3 92.17(13) 2_666 .
O7 Mo4 O8 Mo3 17.36(11) . .
O11 Mo3 O8 Mo4 78.79(15) . .
O9 Mo3 O8 Mo4 179.58(17) . .
O10 Mo3 O8 Mo4 -171.84(18) . .
O4 Mo3 O8 Mo4 -34.9(3) . .
O7 Mo3 O8 Mo4 -18.50(12) . .
O6 Mo3 O8 Mo4 -93.93(13) 2_666 .
O11 Mo3 O9 O10 -96.6(3) . .
O4 Mo3 O9 O10 10.0(3) . .
O8 Mo3 O9 O10 168.8(3) . .
O7 Mo3 O9 O10 127.2(4) . .
O6 Mo3 O9 O10 88.6(3) 2_666 .
O11 Mo3 O10 O9 92.1(3) . .
O4 Mo3 O10 O9 -171.4(3) . .
O8 Mo3 O10 O9 -13.5(3) . .
O7 Mo3 O10 O9 -135.1(3) . .
O6 Mo3 O10 O9 -88.4(3) 2_666 .
O13 Mo4 O14 Mo1 -72.21(16) . 2_666
O12 Mo4 O14 Mo1 -178.48(14) . 2_666
O8 Mo4 O14 Mo1 58.3(3) . 2_666
O3 Mo4 O14 Mo1 18.48(12) 2_666 2_666
O7 Mo4 O14 Mo1 93.12(13) . 2_666
O2 Mo1 N1 C1 -143.9(3) . .
O1 Mo1 N1 C1 -39.6(3) . .
O14 Mo1 N1 C1 107.9(4) 2_666 .
O4 Mo1 N1 C1 54.2(3) . .
O3 Mo1 N1 C1 125.3(3) . .
O2 Mo1 N1 C3 37.8(3) . .
O1 Mo1 N1 C3 142.0(3) . .
O14 Mo1 N1 C3 -70.5(5) 2_666 .
O4 Mo1 N1 C3 -124.1(3) . .
O3 Mo1 N1 C3 -53.1(3) . .
C2 N2 C1 N1 -0.4(5) . .
C3 N1 C1 N2 0.5(4) . .
Mo1 N1 C1 N2 -178.1(3) . .
C1 N2 C2 C3 0.1(5) . .
N2 C2 C3 N1 0.2(5) . .
C1 N1 C3 C2 -0.5(4) . .
Mo1 N1 C3 C2 178.1(3) . .
C6 N3 C4 N4 0.3(6) . .
C5 N4 C4 N3 1.7(6) . .
C4 N4 C5 C6 -3.3(7) . .
N4 C5 C6 N3 3.7(7) . .
C4 N3 C6 C5 -2.6(7) . .
C9 N5 C7 N6 -0.6(7) . .
C8 N6 C7 N5 0.7(7) . .
C7 N6 C8 C9 -0.6(8) . .
N6 C8 C9 N5 0.2(8) . .
C7 N5 C9 C8 0.3(7) . .
